data_4112922
loop_
_publ_author_name
'Shin Takemoto'
'Tomoharu Kobayashi'
'Hiroyuki Matsuzaka'

_publ_section_title
;
 Reactivity of Amido Ligands on a Dinuclear Ru(II) Center: Formation of
 Imido Complexes and C-N Coupling Reaction with Alkyne
;
_journal_name_full 'Journal of the American Chemical Society'
_journal_page_first 10802
_journal_page_last 10803
_journal_paper_doi 10.1021/ja047920s
_journal_volume 126
_journal_year 2004
_chemical_formula_sum 'C27 H35 N O Ru2'
_chemical_formula_weight 591.70
_chemical_name_systematic
; 
 ? 
;
_space_group_IT_number 2
_symmetry_cell_setting triclinic
_symmetry_space_group_name_Hall '-P 1'
_symmetry_space_group_name_H-M 'P -1'
_atom_sites_solution_hydrogens geom
_atom_sites_solution_primary direct
_atom_sites_solution_secondary difmap
_audit_creation_method SHELXL-97
_cell_angle_alpha 102.086(9)
_cell_angle_beta 94.544(11)
_cell_angle_gamma 111.186(11)
_cell_formula_units_Z 2
_cell_length_a 8.616(2)
_cell_length_b 10.869(3)
_cell_length_c 15.068(4)
_cell_measurement_temperature 296(2)
_cell_volume 1267.8(6)
_computing_structure_refinement 'SHELXL-97 (Sheldrick, 1997)'
_computing_structure_solution 'SHELXS-97 (Sheldrick, 1990)'
_diffrn_ambient_temperature 296(2)
_diffrn_measured_fraction_theta_full 0.995
_diffrn_measured_fraction_theta_max 0.995
_diffrn_measurement_device_type 'rigaku raxis rapid'
_diffrn_radiation_monochromator graphite
_diffrn_radiation_source 'fine-focus sealed tube'
_diffrn_radiation_type MoK\a
_diffrn_radiation_wavelength 0.71075
_diffrn_reflns_av_R_equivalents 0.0953
_diffrn_reflns_av_sigmaI/netI 0.1403
_diffrn_reflns_limit_h_max 11
_diffrn_reflns_limit_h_min -11
_diffrn_reflns_limit_k_max 14
_diffrn_reflns_limit_k_min -14
_diffrn_reflns_limit_l_max 19
_diffrn_reflns_limit_l_min -19
_diffrn_reflns_number 12489
_diffrn_reflns_theta_full 27.48
_diffrn_reflns_theta_max 27.48
_diffrn_reflns_theta_min 3.01
_exptl_absorpt_coefficient_mu 1.209
_exptl_absorpt_correction_T_max 0.8886
_exptl_absorpt_correction_T_min 0.7131
_exptl_absorpt_correction_type empirical
_exptl_crystal_colour red
_exptl_crystal_density_diffrn 1.550
_exptl_crystal_description plates
_exptl_crystal_F_000 600
_exptl_crystal_size_max 0.30
_exptl_crystal_size_mid 0.30
_exptl_crystal_size_min 0.10
_refine_diff_density_max 0.880
_refine_diff_density_min -0.748
_refine_diff_density_rms 0.133
_refine_ls_extinction_method none
_refine_ls_goodness_of_fit_ref 0.925
_refine_ls_hydrogen_treatment mixed
_refine_ls_matrix_type full
_refine_ls_number_parameters 280
_refine_ls_number_reflns 5791
_refine_ls_number_restraints 0
_refine_ls_restrained_S_all 0.925
_refine_ls_R_factor_all 0.1370
_refine_ls_R_factor_gt 0.0599
_refine_ls_shift/su_max 0.000
_refine_ls_shift/su_mean 0.000
_refine_ls_structure_factor_coef Fsqd
_refine_ls_weighting_details 'calc w=1/[\s^2^(Fo^2^)+(0.0547P)^2^+0.0000P] where P=(Fo^2^+2Fc^2^)/3'
_refine_ls_weighting_scheme calc
_refine_ls_wR_factor_gt 0.1086
_refine_ls_wR_factor_ref 0.1295
_reflns_number_gt 3118
_reflns_number_total 5791
_reflns_threshold_expression >2sigma(I)
_cod_data_source_file ja047920ssi20040410_061215.cif
_cod_data_source_block '[(Cp*Ru)2(CO)(NPh)](3)'
_cod_database_code 4112922

loop_
_symmetry_equiv_pos_as_xyz
'x, y, z'
'-x, -y, -z'

loop_
_atom_site_label
_atom_site_type_symbol
_atom_site_fract_x
_atom_site_fract_y
_atom_site_fract_z
_atom_site_U_iso_or_equiv
_atom_site_adp_type
_atom_site_occupancy
_atom_site_symmetry_multiplicity
_atom_site_calc_flag
_atom_site_refinement_flags
Ru1 Ru 0.23769(7) 0.13443(6) 0.28642(4) 0.03434(17) Uani 1 1 d .
Ru2 Ru 0.28061(7) 0.24904(6) 0.15010(4) 0.03622(18) Uani 1 1 d .
O1 O 0.4416(9) 0.0452(7) 0.1528(4) 0.0736(18) Uani 1 1 d .
N1 N 0.1662(7) 0.2632(5) 0.2505(4) 0.0351(13) Uani 1 1 d .
C1 C 0.0705(9) 0.3389(7) 0.2867(4) 0.0361(16) Uani 1 1 d .
C2 C -0.1007(10) 0.2899(8) 0.2613(5) 0.051(2) Uani 1 1 d .
H2 H -0.1567 0.2058 0.2189 0.061 Uiso 1 1 calc R
C3 C -0.1914(11) 0.3640(10) 0.2980(6) 0.065(2) Uani 1 1 d .
H3 H -0.3078 0.3295 0.2793 0.079 Uiso 1 1 calc R
C4 C -0.1146(14) 0.4848(10) 0.3600(6) 0.072(3) Uani 1 1 d .
H4 H -0.1773 0.5337 0.3842 0.086 Uiso 1 1 calc R
C5 C 0.0561(14) 0.5355(9) 0.3875(6) 0.074(3) Uani 1 1 d .
H5 H 0.1089 0.6185 0.4314 0.089 Uiso 1 1 calc R
C6 C 0.1523(10) 0.4651(8) 0.3509(5) 0.054(2) Uani 1 1 d .
H6 H 0.2690 0.5014 0.3688 0.064 Uiso 1 1 calc R
C7 C 0.3604(10) 0.1099(8) 0.1809(5) 0.0446(19) Uani 1 1 d .
C8 C 0.3719(10) 0.0624(9) 0.3824(6) 0.053(2) Uani 1 1 d .
C9 C 0.3059(10) 0.1517(8) 0.4317(5) 0.048(2) Uani 1 1 d .
C10 C 0.1260(9) 0.0908(8) 0.4085(5) 0.0424(18) Uani 1 1 d .
C11 C 0.0868(11) -0.0322(8) 0.3401(5) 0.053(2) Uani 1 1 d .
C12 C 0.2422(13) -0.0504(8) 0.3273(5) 0.058(2) Uani 1 1 d .
C13 C 0.5587(12) 0.0833(13) 0.3921(8) 0.103(4) Uani 1 1 d .
H13A H 0.5800 0.0289 0.4304 0.154 Uiso 1 1 calc R
H13B H 0.6274 0.1779 0.4197 0.154 Uiso 1 1 calc R
H13C H 0.5856 0.0563 0.3324 0.154 Uiso 1 1 calc R
C14 C 0.4054(13) 0.2856(9) 0.5041(6) 0.093(4) Uani 1 1 d .
H14A H 0.5056 0.2814 0.5336 0.140 Uiso 1 1 calc R
H14B H 0.3369 0.3001 0.5492 0.140 Uiso 1 1 calc R
H14C H 0.4364 0.3597 0.4750 0.140 Uiso 1 1 calc R
C15 C 0.0047(12) 0.1487(10) 0.4456(6) 0.071(3) Uani 1 1 d .
H15A H -0.0687 0.1517 0.3954 0.107 Uiso 1 1 calc R
H15B H 0.0660 0.2395 0.4839 0.107 Uiso 1 1 calc R
H15C H -0.0612 0.0924 0.4813 0.107 Uiso 1 1 calc R
C16 C -0.0913(12) -0.1326(11) 0.2995(7) 0.108(5) Uani 1 1 d .
H16A H -0.1239 -0.2018 0.3327 0.162 Uiso 1 1 calc R
H16B H -0.0964 -0.1742 0.2360 0.162 Uiso 1 1 calc R
H16C H -0.1668 -0.0856 0.3042 0.162 Uiso 1 1 calc R
C17 C 0.2518(16) -0.1750(9) 0.2675(7) 0.104(4) Uani 1 1 d .
H17A H 0.2934 -0.1544 0.2129 0.156 Uiso 1 1 calc R
H17B H 0.1414 -0.2468 0.2507 0.156 Uiso 1 1 calc R
H17C H 0.3269 -0.2036 0.3004 0.156 Uiso 1 1 calc R
C18 C 0.1795(10) 0.2692(8) 0.0181(5) 0.049(2) Uani 1 1 d .
C19 C 0.2962(10) 0.2068(8) 0.0008(5) 0.0476(19) Uani 1 1 d .
C20 C 0.4546(10) 0.2954(9) 0.0502(6) 0.054(2) Uani 1 1 d .
C21 C 0.4384(12) 0.4179(9) 0.1009(6) 0.063(3) Uani 1 1 d .
C22 C 0.2636(12) 0.3982(8) 0.0763(5) 0.052(2) Uani 1 1 d .
C23 C -0.0041(11) 0.2098(11) -0.0259(6) 0.084(3) Uani 1 1 d .
H23A H -0.0736 0.1923 0.0204 0.126 Uiso 1 1 calc R
H23B H -0.0280 0.1260 -0.0713 0.126 Uiso 1 1 calc R
H23C H -0.0275 0.2734 -0.0549 0.126 Uiso 1 1 calc R
C24 C 0.2593(15) 0.0702(9) -0.0644(6) 0.085(3) Uani 1 1 d .
H24A H 0.3126 0.0834 -0.1172 0.128 Uiso 1 1 calc R
H24B H 0.1395 0.0228 -0.0838 0.128 Uiso 1 1 calc R
H24C H 0.3024 0.0172 -0.0337 0.128 Uiso 1 1 calc R
C25 C 0.6162(12) 0.2699(13) 0.0434(7) 0.099(4) Uani 1 1 d .
H25A H 0.6087 0.1927 0.0668 0.148 Uiso 1 1 calc R
H25B H 0.7107 0.3490 0.0790 0.148 Uiso 1 1 calc R
H25C H 0.6311 0.2520 -0.0198 0.148 Uiso 1 1 calc R
C26 C 0.5770(15) 0.5442(10) 0.1583(7) 0.125(6) Uani 1 1 d .
H26A H 0.6301 0.6011 0.1195 0.187 Uiso 1 1 calc R
H26B H 0.6590 0.5203 0.1897 0.187 Uiso 1 1 calc R
H26C H 0.5315 0.5928 0.2026 0.187 Uiso 1 1 calc R
C27 C 0.1880(17) 0.5009(11) 0.1100(7) 0.102(4) Uani 1 1 d .
H27A H 0.1399 0.5217 0.0582 0.152 Uiso 1 1 calc R
H27B H 0.2744 0.5827 0.1487 0.152 Uiso 1 1 calc R
H27C H 0.1014 0.4636 0.1445 0.152 Uiso 1 1 calc R

loop_
_atom_site_aniso_label
_atom_site_aniso_U_11
_atom_site_aniso_U_22
_atom_site_aniso_U_33
_atom_site_aniso_U_23
_atom_site_aniso_U_13
_atom_site_aniso_U_12
Ru1 0.0391(3) 0.0348(3) 0.0336(3) 0.0122(3) 0.0113(3) 0.0165(3)
Ru2 0.0431(4) 0.0383(4) 0.0342(3) 0.0139(3) 0.0145(3) 0.0195(3)
O1 0.096(5) 0.084(5) 0.082(4) 0.034(4) 0.048(4) 0.067(4)
N1 0.044(3) 0.032(3) 0.032(3) 0.008(2) 0.007(3) 0.019(3)
C1 0.047(4) 0.034(4) 0.033(4) 0.013(3) 0.007(3) 0.021(3)
C2 0.049(5) 0.053(5) 0.055(5) 0.006(4) 0.010(4) 0.029(4)
C3 0.056(5) 0.078(6) 0.069(6) 0.020(5) 0.015(5) 0.032(5)
C4 0.094(8) 0.081(7) 0.068(6) 0.020(5) 0.034(6) 0.060(6)
C5 0.100(8) 0.054(5) 0.061(6) -0.016(5) 0.020(6) 0.037(6)
C6 0.050(5) 0.053(5) 0.052(5) -0.002(4) 0.009(4) 0.021(4)
C7 0.055(5) 0.046(5) 0.045(4) 0.024(4) 0.023(4) 0.024(4)
C8 0.043(4) 0.072(6) 0.063(5) 0.041(5) 0.019(4) 0.031(4)
C9 0.049(5) 0.051(5) 0.042(4) 0.014(4) 0.006(4) 0.015(4)
C10 0.041(4) 0.053(5) 0.044(4) 0.020(4) 0.015(4) 0.023(4)
C11 0.057(5) 0.051(5) 0.042(4) 0.022(4) 0.006(4) 0.005(4)
C12 0.100(7) 0.049(5) 0.048(5) 0.023(4) 0.034(5) 0.046(5)
C13 0.069(6) 0.192(13) 0.109(9) 0.098(9) 0.046(6) 0.081(8)
C14 0.104(8) 0.070(6) 0.052(5) 0.001(5) -0.007(6) -0.016(6)
C15 0.080(6) 0.104(8) 0.070(6) 0.047(6) 0.041(5) 0.061(6)
C16 0.085(7) 0.096(8) 0.084(7) 0.043(7) -0.024(6) -0.036(6)
C17 0.200(14) 0.065(7) 0.082(7) 0.032(6) 0.045(9) 0.080(8)
C18 0.055(5) 0.058(5) 0.039(4) 0.024(4) 0.006(4) 0.020(4)
C19 0.056(5) 0.054(5) 0.043(4) 0.017(4) 0.019(4) 0.028(4)
C20 0.047(5) 0.076(6) 0.059(5) 0.042(5) 0.024(4) 0.032(5)
C21 0.076(6) 0.049(5) 0.040(4) 0.022(4) 0.006(5) -0.009(5)
C22 0.089(6) 0.049(5) 0.036(4) 0.023(4) 0.025(4) 0.039(5)
C23 0.062(6) 0.127(9) 0.070(6) 0.035(6) 0.005(5) 0.039(6)
C24 0.131(10) 0.074(7) 0.058(6) 0.012(5) 0.029(6) 0.049(7)
C25 0.078(7) 0.177(12) 0.095(8) 0.097(8) 0.053(6) 0.067(8)
C26 0.144(11) 0.068(7) 0.076(7) 0.024(6) -0.015(7) -0.053(7)
C27 0.185(13) 0.096(8) 0.091(8) 0.053(6) 0.071(9) 0.104(9)

loop_
_atom_type_symbol
_atom_type_description
_atom_type_scat_dispersion_real
_atom_type_scat_dispersion_imag
_atom_type_scat_source
C C 0.0033 0.0016 'International Tables Vol C Tables 4.2.6.8 and 6.1.1.4'
H H 0.0000 0.0000 'International Tables Vol C Tables 4.2.6.8 and 6.1.1.4'
O O 0.0106 0.0060 'International Tables Vol C Tables 4.2.6.8 and 6.1.1.4'
N N 0.0061 0.0033 'International Tables Vol C Tables 4.2.6.8 and 6.1.1.4'
Ru Ru -1.2594 0.8363 'International Tables Vol C Tables 4.2.6.8 and 6.1.1.4'

loop_
_geom_angle_atom_site_label_1
_geom_angle_atom_site_label_2
_geom_angle_atom_site_label_3
_geom_angle
N1 Ru1 C7 95.4(3)
N1 Ru1 C11 125.7(3)
C7 Ru1 C11 123.6(3)
N1 Ru1 C9 119.8(3)
C7 Ru1 C9 130.9(3)
C11 Ru1 C9 63.2(3)
N1 Ru1 C10 107.3(3)
C7 Ru1 C10 156.9(3)
C11 Ru1 C10 37.8(3)
C9 Ru1 C10 38.1(3)
N1 Ru1 C8 154.3(3)
C7 Ru1 C8 97.9(3)
C11 Ru1 C8 62.3(3)
C9 Ru1 C8 37.4(3)
C10 Ru1 C8 62.8(3)
N1 Ru1 C12 163.3(3)
C7 Ru1 C12 94.0(3)
C11 Ru1 C12 38.3(3)
C9 Ru1 C12 62.0(3)
C10 Ru1 C12 63.0(3)
C8 Ru1 C12 35.9(3)
N1 Ru1 Ru2 46.23(18)
C7 Ru1 Ru2 49.2(2)
C11 Ru1 Ru2 148.2(2)
C9 Ru1 Ru2 148.1(2)
C10 Ru1 Ru2 153.4(2)
C8 Ru1 Ru2 141.4(2)
C12 Ru1 Ru2 141.4(2)
N1 Ru2 C7 95.6(3)
N1 Ru2 C21 125.8(3)
C7 Ru2 C21 122.5(4)
N1 Ru2 C22 107.7(3)
C7 Ru2 C22 156.4(3)
C21 Ru2 C22 38.8(3)
N1 Ru2 C18 119.8(3)
C7 Ru2 C18 131.5(3)
C21 Ru2 C18 63.4(3)
C22 Ru2 C18 36.8(3)
N1 Ru2 C20 163.6(3)
C7 Ru2 C20 93.1(3)
C21 Ru2 C20 38.6(3)
C22 Ru2 C20 63.5(3)
C18 Ru2 C20 62.3(3)
N1 Ru2 C19 153.8(3)
C7 Ru2 C19 98.0(3)
C21 Ru2 C19 63.0(3)
C22 Ru2 C19 62.1(3)
C18 Ru2 C19 37.3(3)
C20 Ru2 C19 36.5(3)
N1 Ru2 Ru1 46.10(17)
C7 Ru2 Ru1 49.5(2)
C21 Ru2 Ru1 146.2(2)
C22 Ru2 Ru1 153.5(2)
C18 Ru2 Ru1 149.8(2)
C20 Ru2 Ru1 140.3(2)
C19 Ru2 Ru1 142.3(2)
C1 N1 Ru1 135.0(5)
C1 N1 Ru2 137.3(5)
Ru1 N1 Ru2 87.7(2)
C2 C1 N1 121.5(6)
C2 C1 C6 118.9(7)
N1 C1 C6 119.6(6)
C1 C2 C3 120.6(7)
C1 C2 H2 119.7
C3 C2 H2 119.7
C4 C3 C2 121.1(9)
C4 C3 H3 119.5
C2 C3 H3 119.5
C5 C4 C3 119.6(9)
C5 C4 H4 120.2
C3 C4 H4 120.2
C4 C5 C6 121.1(8)
C4 C5 H5 119.5
C6 C5 H5 119.5
C5 C6 C1 118.8(8)
C5 C6 H6 120.6
C1 C6 H6 120.6
O1 C7 Ru2 140.2(6)
O1 C7 Ru1 138.6(6)
Ru2 C7 Ru1 81.3(3)
C12 C8 C9 109.5(7)
C12 C8 C13 124.8(9)
C9 C8 C13 125.6(9)
C12 C8 Ru1 72.8(5)
C9 C8 Ru1 69.6(4)
C13 C8 Ru1 126.4(6)
C8 C9 C10 108.5(7)
C8 C9 C14 126.7(8)
C10 C9 C14 124.6(8)
C8 C9 Ru1 73.0(5)
C10 C9 Ru1 72.1(4)
C14 C9 Ru1 124.7(6)
C11 C10 C9 106.2(7)
C11 C10 C15 127.0(7)
C9 C10 C15 126.8(7)
C11 C10 Ru1 69.8(4)
C9 C10 Ru1 69.8(4)
C15 C10 Ru1 122.9(6)
C10 C11 C12 108.3(7)
C10 C11 C16 123.6(9)
C12 C11 C16 127.6(9)
C10 C11 Ru1 72.4(4)
C12 C11 Ru1 73.3(5)
C16 C11 Ru1 126.5(6)
C8 C12 C11 107.4(7)
C8 C12 C17 128.1(10)
C11 C12 C17 124.4(9)
C8 C12 Ru1 71.3(5)
C11 C12 Ru1 68.5(5)
C17 C12 Ru1 127.7(6)
C8 C13 H13A 109.5
C8 C13 H13B 109.5
H13A C13 H13B 109.5
C8 C13 H13C 109.5
H13A C13 H13C 109.5
H13B C13 H13C 109.5
C9 C14 H14A 109.5
C9 C14 H14B 109.5
H14A C14 H14B 109.5
C9 C14 H14C 109.5
H14A C14 H14C 109.5
H14B C14 H14C 109.5
C10 C15 H15A 109.5
C10 C15 H15B 109.5
H15A C15 H15B 109.5
C10 C15 H15C 109.5
H15A C15 H15C 109.5
H15B C15 H15C 109.5
C11 C16 H16A 109.5
C11 C16 H16B 109.5
H16A C16 H16B 109.5
C11 C16 H16C 109.5
H16A C16 H16C 109.5
H16B C16 H16C 109.5
C12 C17 H17A 109.5
C12 C17 H17B 109.5
H17A C17 H17B 109.5
C12 C17 H17C 109.5
H17A C17 H17C 109.5
H17B C17 H17C 109.5
C22 C18 C19 109.0(7)
C22 C18 C23 125.1(9)
C19 C18 C23 125.6(8)
C22 C18 Ru2 71.4(4)
C19 C18 Ru2 72.6(4)
C23 C18 Ru2 126.0(6)
C20 C19 C18 108.9(7)
C20 C19 C24 124.9(8)
C18 C19 C24 126.1(8)
C20 C19 Ru2 71.3(4)
C18 C19 Ru2 70.1(4)
C24 C19 Ru2 127.2(6)
C19 C20 C21 107.9(7)
C19 C20 C25 124.6(9)
C21 C20 C25 127.3(9)
C19 C20 Ru2 72.2(4)
C21 C20 Ru2 68.9(5)
C25 C20 Ru2 128.5(6)
C22 C21 C20 106.1(7)
C22 C21 C26 126.8(10)
C20 C21 C26 126.8(10)
C22 C21 Ru2 71.4(4)
C20 C21 Ru2 72.4(4)
C26 C21 Ru2 126.0(6)
C18 C22 C21 108.1(8)
C18 C22 C27 126.5(9)
C21 C22 C27 125.4(9)
C18 C22 Ru2 71.8(4)
C21 C22 Ru2 69.8(4)
C27 C22 Ru2 123.5(6)
C18 C23 H23A 109.5
C18 C23 H23B 109.5
H23A C23 H23B 109.5
C18 C23 H23C 109.5
H23A C23 H23C 109.5
H23B C23 H23C 109.5
C19 C24 H24A 109.5
C19 C24 H24B 109.5
H24A C24 H24B 109.5
C19 C24 H24C 109.5
H24A C24 H24C 109.5
H24B C24 H24C 109.5
C20 C25 H25A 109.5
C20 C25 H25B 109.5
H25A C25 H25B 109.5
C20 C25 H25C 109.5
H25A C25 H25C 109.5
H25B C25 H25C 109.5
C21 C26 H26A 109.5
C21 C26 H26B 109.5
H26A C26 H26B 109.5
C21 C26 H26C 109.5
H26A C26 H26C 109.5
H26B C26 H26C 109.5
C22 C27 H27A 109.5
C22 C27 H27B 109.5
H27A C27 H27B 109.5
C22 C27 H27C 109.5
H27A C27 H27C 109.5
H27B C27 H27C 109.5

loop_
_geom_bond_atom_site_label_1
_geom_bond_atom_site_label_2
_geom_bond_distance
Ru1 N1 1.876(6)
Ru1 C7 2.002(8)
Ru1 C11 2.169(8)
Ru1 C9 2.172(7)
Ru1 C10 2.202(7)
Ru1 C8 2.215(7)
Ru1 C12 2.234(8)
Ru1 Ru2 2.6013(9)
Ru2 N1 1.880(6)
Ru2 C7 1.993(8)
Ru2 C21 2.166(8)
Ru2 C22 2.187(7)
Ru2 C18 2.193(7)
Ru2 C20 2.213(8)
Ru2 C19 2.225(7)
O1 C7 1.201(9)
N1 C1 1.423(9)
C1 C2 1.364(10)
C1 C6 1.397(9)
C2 C3 1.379(11)
C2 H2 0.9300
C3 C4 1.340(12)
C3 H3 0.9300
C4 C5 1.364(13)
C4 H4 0.9300
C5 C6 1.389(11)
C5 H5 0.9300
C6 H6 0.9300
C8 C12 1.370(11)
C8 C9 1.407(11)
C8 C13 1.532(11)
C9 C10 1.428(10)
C9 C14 1.527(10)
C10 C11 1.416(10)
C10 C15 1.491(11)
C11 C12 1.444(12)
C11 C16 1.510(11)
C12 C17 1.495(11)
C13 H13A 0.9600
C13 H13B 0.9600
C13 H13C 0.9600
C14 H14A 0.9600
C14 H14B 0.9600
C14 H14C 0.9600
C15 H15A 0.9600
C15 H15B 0.9600
C15 H15C 0.9600
C16 H16A 0.9600
C16 H16B 0.9600
C16 H16C 0.9600
C17 H17A 0.9600
C17 H17B 0.9600
C17 H17C 0.9600
C18 C22 1.383(11)
C18 C19 1.414(11)
C18 C23 1.508(11)
C19 C20 1.390(11)
C19 C24 1.506(11)
C20 C21 1.449(12)
C20 C25 1.522(12)
C21 C22 1.447(12)
C21 C26 1.488(11)
C22 C27 1.506(12)
C23 H23A 0.9600
C23 H23B 0.9600
C23 H23C 0.9600
C24 H24A 0.9600
C24 H24B 0.9600
C24 H24C 0.9600
C25 H25A 0.9600
C25 H25B 0.9600
C25 H25C 0.9600
C26 H26A 0.9600
C26 H26B 0.9600
C26 H26C 0.9600
C27 H27A 0.9600
C27 H27B 0.9600
C27 H27C 0.9600

loop_
_geom_torsion_atom_site_label_1
_geom_torsion_atom_site_label_2
_geom_torsion_atom_site_label_3
_geom_torsion_atom_site_label_4
_geom_torsion
C7 Ru1 Ru2 N1 179.0(4)
C11 Ru1 Ru2 N1 89.4(5)
C9 Ru1 Ru2 N1 -76.5(5)
C10 Ru1 Ru2 N1 6.7(5)
C8 Ru1 Ru2 N1 -143.1(5)
C12 Ru1 Ru2 N1 157.8(5)
N1 Ru1 Ru2 C7 -179.0(4)
C11 Ru1 Ru2 C7 -89.6(6)
C9 Ru1 Ru2 C7 104.5(5)
C10 Ru1 Ru2 C7 -172.3(5)
C8 Ru1 Ru2 C7 38.0(5)
C12 Ru1 Ru2 C7 -21.2(5)
N1 Ru1 Ru2 C21 91.2(6)
C7 Ru1 Ru2 C21 -89.8(6)
C11 Ru1 Ru2 C21 -179.4(8)
C9 Ru1 Ru2 C21 14.7(7)
C10 Ru1 Ru2 C21 97.9(7)
C8 Ru1 Ru2 C21 -51.9(7)
C12 Ru1 Ru2 C21 -111.0(7)
N1 Ru1 Ru2 C22 9.4(6)
C7 Ru1 Ru2 C22 -171.6(6)
C11 Ru1 Ru2 C22 98.8(7)
C9 Ru1 Ru2 C22 -67.1(7)
C10 Ru1 Ru2 C22 16.1(7)
C8 Ru1 Ru2 C22 -133.6(7)
C12 Ru1 Ru2 C22 167.2(7)
N1 Ru1 Ru2 C18 -73.6(5)
C7 Ru1 Ru2 C18 105.4(5)
C11 Ru1 Ru2 C18 15.8(7)
C9 Ru1 Ru2 C18 -150.1(6)
C10 Ru1 Ru2 C18 -66.9(6)
C8 Ru1 Ru2 C18 143.3(6)
C12 Ru1 Ru2 C18 84.2(6)
N1 Ru1 Ru2 C20 157.7(4)
C7 Ru1 Ru2 C20 -23.3(4)
C11 Ru1 Ru2 C20 -112.9(6)
C9 Ru1 Ru2 C20 81.2(6)
C10 Ru1 Ru2 C20 164.4(5)
C8 Ru1 Ru2 C20 14.6(6)
C12 Ru1 Ru2 C20 -44.5(6)
N1 Ru1 Ru2 C19 -142.3(4)
C7 Ru1 Ru2 C19 36.7(4)
C11 Ru1 Ru2 C19 -52.9(6)
C9 Ru1 Ru2 C19 141.3(5)
C10 Ru1 Ru2 C19 -135.6(5)
C8 Ru1 Ru2 C19 74.7(5)
C12 Ru1 Ru2 C19 15.5(5)
C7 Ru1 N1 C1 -179.5(6)
C11 Ru1 N1 C1 41.7(7)
C9 Ru1 N1 C1 -35.1(7)
C10 Ru1 N1 C1 4.4(7)
C8 Ru1 N1 C1 -58.3(10)
C12 Ru1 N1 C1 56.4(12)
Ru2 Ru1 N1 C1 -178.7(7)
C7 Ru1 N1 Ru2 -0.8(3)
C11 Ru1 N1 Ru2 -139.6(3)
C9 Ru1 N1 Ru2 143.6(3)
C10 Ru1 N1 Ru2 -176.9(2)
C8 Ru1 N1 Ru2 120.3(6)
C12 Ru1 N1 Ru2 -124.9(8)
C7 Ru2 N1 C1 179.4(6)
C21 Ru2 N1 C1 41.9(8)
C22 Ru2 N1 C1 3.0(7)
C18 Ru2 N1 C1 -35.2(7)
C20 Ru2 N1 C1 57.7(12)
C19 Ru2 N1 C1 -59.4(9)
Ru1 Ru2 N1 C1 178.6(8)
C7 Ru2 N1 Ru1 0.8(3)
C21 Ru2 N1 Ru1 -136.7(3)
C22 Ru2 N1 Ru1 -175.6(3)
C18 Ru2 N1 Ru1 146.2(3)
C20 Ru2 N1 Ru1 -120.9(9)
C19 Ru2 N1 Ru1 122.0(5)
Ru1 N1 C1 C2 -90.8(8)
Ru2 N1 C1 C2 91.1(9)
Ru1 N1 C1 C6 88.0(9)
Ru2 N1 C1 C6 -90.0(8)
N1 C1 C2 C3 179.2(8)
C6 C1 C2 C3 0.4(12)
C1 C2 C3 C4 -0.8(14)
C2 C3 C4 C5 0.0(15)
C3 C4 C5 C6 1.2(16)
C4 C5 C6 C1 -1.6(15)
C2 C1 C6 C5 0.8(12)
N1 C1 C6 C5 -178.1(8)
N1 Ru2 C7 O1 -179.8(10)
C21 Ru2 C7 O1 -40.4(11)
C22 Ru2 C7 O1 -8.5(15)
C18 Ru2 C7 O1 41.3(12)
C20 Ru2 C7 O1 -13.8(10)
C19 Ru2 C7 O1 22.6(10)
Ru1 Ru2 C7 O1 -179.1(11)
N1 Ru2 C7 Ru1 -0.7(3)
C21 Ru2 C7 Ru1 138.7(3)
C22 Ru2 C7 Ru1 170.6(6)
C18 Ru2 C7 Ru1 -139.6(3)
C20 Ru2 C7 Ru1 165.3(3)
C19 Ru2 C7 Ru1 -158.3(3)
N1 Ru1 C7 O1 179.9(9)
C11 Ru1 C7 O1 -40.0(11)
C9 Ru1 C7 O1 41.8(11)
C10 Ru1 C7 O1 -9.7(15)
C8 Ru1 C7 O1 21.9(10)
C12 Ru1 C7 O1 -14.0(10)
Ru2 Ru1 C7 O1 179.1(11)
N1 Ru1 C7 Ru2 0.7(3)
C11 Ru1 C7 Ru2 140.8(3)
C9 Ru1 C7 Ru2 -137.3(3)
C10 Ru1 C7 Ru2 171.2(6)
C8 Ru1 C7 Ru2 -157.2(3)
C12 Ru1 C7 Ru2 166.9(3)
N1 Ru1 C8 C12 153.5(6)
C7 Ru1 C8 C12 -85.9(5)
C11 Ru1 C8 C12 38.0(5)
C9 Ru1 C8 C12 119.2(7)
C10 Ru1 C8 C12 80.8(5)
Ru2 Ru1 C8 C12 -113.9(5)
N1 Ru1 C8 C9 34.4(9)
C7 Ru1 C8 C9 155.0(5)
C11 Ru1 C8 C9 -81.2(5)
C10 Ru1 C8 C9 -38.4(4)
C12 Ru1 C8 C9 -119.2(7)
Ru2 Ru1 C8 C9 126.9(4)
N1 Ru1 C8 C13 -85.6(11)
C7 Ru1 C8 C13 35.1(10)
C11 Ru1 C8 C13 158.9(10)
C9 Ru1 C8 C13 -119.9(11)
C10 Ru1 C8 C13 -158.3(10)
C12 Ru1 C8 C13 120.9(11)
Ru2 Ru1 C8 C13 7.0(11)
C12 C8 C9 C10 1.6(9)
C13 C8 C9 C10 -175.3(8)
Ru1 C8 C9 C10 63.8(5)
C12 C8 C9 C14 176.8(8)
C13 C8 C9 C14 -0.2(14)
Ru1 C8 C9 C14 -121.0(8)
C12 C8 C9 Ru1 -62.2(6)
C13 C8 C9 Ru1 120.8(8)
N1 Ru1 C9 C8 -163.6(4)
C7 Ru1 C9 C8 -33.7(6)
C11 Ru1 C9 C8 78.8(5)
C10 Ru1 C9 C8 116.5(7)
C12 Ru1 C9 C8 35.4(5)
Ru2 Ru1 C9 C8 -109.5(5)
N1 Ru1 C9 C10 79.9(5)
C7 Ru1 C9 C10 -150.2(5)
C11 Ru1 C9 C10 -37.8(5)
C8 Ru1 C9 C10 -116.5(7)
C12 Ru1 C9 C10 -81.1(5)
Ru2 Ru1 C9 C10 133.9(4)
N1 Ru1 C9 C14 -40.3(9)
C7 Ru1 C9 C14 89.6(9)
C11 Ru1 C9 C14 -158.0(9)
C10 Ru1 C9 C14 -120.2(10)
C8 Ru1 C9 C14 123.3(10)
C12 Ru1 C9 C14 158.7(9)
Ru2 Ru1 C9 C14 13.7(11)
C8 C9 C10 C11 -3.7(9)
C14 C9 C10 C11 -179.0(8)
Ru1 C9 C10 C11 60.7(5)
C8 C9 C10 C15 179.1(8)
C14 C9 C10 C15 3.8(13)
Ru1 C9 C10 C15 -116.5(8)
C8 C9 C10 Ru1 -64.4(6)
C14 C9 C10 Ru1 120.3(8)
N1 Ru1 C10 C11 126.6(5)
C7 Ru1 C10 C11 -43.4(9)
C9 Ru1 C10 C11 -116.8(7)
C8 Ru1 C10 C11 -79.1(5)
C12 Ru1 C10 C11 -38.6(5)
Ru2 Ru1 C10 C11 121.6(5)
N1 Ru1 C10 C9 -116.6(5)
C7 Ru1 C10 C9 73.4(9)
C11 Ru1 C10 C9 116.8(7)
C8 Ru1 C10 C9 37.7(5)
C12 Ru1 C10 C9 78.2(5)
Ru2 Ru1 C10 C9 -121.6(5)
N1 Ru1 C10 C15 4.8(7)
C7 Ru1 C10 C15 -165.2(7)
C11 Ru1 C10 C15 -121.8(9)
C9 Ru1 C10 C15 121.4(9)
C8 Ru1 C10 C15 159.1(8)
C12 Ru1 C10 C15 -160.4(8)
Ru2 Ru1 C10 C15 -0.2(10)
C9 C10 C11 C12 4.3(9)
C15 C10 C11 C12 -178.4(7)
Ru1 C10 C11 C12 65.0(6)
C9 C10 C11 C16 176.8(8)
C15 C10 C11 C16 -5.9(13)
Ru1 C10 C11 C16 -122.5(8)
C9 C10 C11 Ru1 -60.7(5)
C15 C10 C11 Ru1 116.6(8)
N1 Ru1 C11 C10 -70.7(5)
C7 Ru1 C11 C10 161.1(4)
C9 Ru1 C11 C10 38.1(4)
C8 Ru1 C11 C10 80.4(5)
C12 Ru1 C11 C10 116.0(7)
Ru2 Ru1 C11 C10 -133.6(4)
N1 Ru1 C11 C12 173.2(4)
C7 Ru1 C11 C12 45.1(6)
C9 Ru1 C11 C12 -77.9(5)
C10 Ru1 C11 C12 -116.0(7)
C8 Ru1 C11 C12 -35.7(5)
Ru2 Ru1 C11 C12 110.4(5)
N1 Ru1 C11 C16 48.5(10)
C7 Ru1 C11 C16 -79.7(10)
C9 Ru1 C11 C16 157.3(11)
C10 Ru1 C11 C16 119.2(11)
C8 Ru1 C11 C16 -160.4(11)
C12 Ru1 C11 C16 -124.8(11)
Ru2 Ru1 C11 C16 -14.3(13)
C9 C8 C12 C11 1.1(9)
C13 C8 C12 C11 178.1(8)
Ru1 C8 C12 C11 -59.2(6)
C9 C8 C12 C17 -176.1(8)
C13 C8 C12 C17 0.9(14)
Ru1 C8 C12 C17 123.7(9)
C9 C8 C12 Ru1 60.3(6)
C13 C8 C12 Ru1 -122.8(9)
C10 C11 C12 C8 -3.4(9)
C16 C11 C12 C8 -175.5(8)
Ru1 C11 C12 C8 61.0(6)
C10 C11 C12 C17 173.9(7)
C16 C11 C12 C17 1.8(14)
Ru1 C11 C12 C17 -121.7(8)
C10 C11 C12 Ru1 -64.4(6)
C16 C11 C12 Ru1 123.5(9)
N1 Ru1 C12 C8 -137.7(9)
C7 Ru1 C12 C8 98.0(5)
C11 Ru1 C12 C8 -118.3(7)
C9 Ru1 C12 C8 -36.9(5)
C10 Ru1 C12 C8 -80.1(5)
Ru2 Ru1 C12 C8 113.9(5)
N1 Ru1 C12 C11 -19.4(11)
C7 Ru1 C12 C11 -143.7(5)
C9 Ru1 C12 C11 81.3(5)
C10 Ru1 C12 C11 38.2(4)
C8 Ru1 C12 C11 118.3(7)
Ru2 Ru1 C12 C11 -127.8(4)
N1 Ru1 C12 C17 98.1(12)
C7 Ru1 C12 C17 -26.2(10)
C11 Ru1 C12 C17 117.5(12)
C9 Ru1 C12 C17 -161.1(11)
C10 Ru1 C12 C17 155.7(11)
C8 Ru1 C12 C17 -124.2(12)
Ru2 Ru1 C12 C17 -10.3(12)
N1 Ru2 C18 C22 79.6(5)
C7 Ru2 C18 C22 -149.3(5)
C21 Ru2 C18 C22 -38.2(5)
C20 Ru2 C18 C22 -81.8(6)
C19 Ru2 C18 C22 -117.8(7)
Ru1 Ru2 C18 C22 132.4(5)
N1 Ru2 C18 C19 -162.6(4)
C7 Ru2 C18 C19 -31.6(6)
C21 Ru2 C18 C19 79.6(5)
C22 Ru2 C18 C19 117.8(7)
C20 Ru2 C18 C19 35.9(5)
Ru1 Ru2 C18 C19 -109.8(5)
N1 Ru2 C18 C23 -40.8(9)
C7 Ru2 C18 C23 90.2(9)
C21 Ru2 C18 C23 -158.6(9)
C22 Ru2 C18 C23 -120.4(10)
C20 Ru2 C18 C23 157.8(9)
C19 Ru2 C18 C23 121.8(10)
Ru1 Ru2 C18 C23 12.0(11)
C22 C18 C19 C20 1.5(9)
C23 C18 C19 C20 176.8(8)
Ru2 C18 C19 C20 -61.0(6)
C22 C18 C19 C24 -175.4(8)
C23 C18 C19 C24 0.0(14)
Ru2 C18 C19 C24 122.2(8)
C22 C18 C19 Ru2 62.5(5)
C23 C18 C19 Ru2 -122.2(8)
N1 Ru2 C19 C20 155.0(6)
C7 Ru2 C19 C20 -84.3(5)
C21 Ru2 C19 C20 38.2(5)
C22 Ru2 C19 C20 82.2(5)
C18 Ru2 C19 C20 119.1(7)
Ru1 Ru2 C19 C20 -111.6(5)
N1 Ru2 C19 C18 35.9(8)
C7 Ru2 C19 C18 156.7(5)
C21 Ru2 C19 C18 -80.8(5)
C22 Ru2 C19 C18 -36.8(5)
C20 Ru2 C19 C18 -119.1(7)
Ru1 Ru2 C19 C18 129.3(4)
N1 Ru2 C19 C24 -84.9(10)
C7 Ru2 C19 C24 35.8(8)
C21 Ru2 C19 C24 158.3(9)
C22 Ru2 C19 C24 -157.7(9)
C18 Ru2 C19 C24 -120.8(10)
C20 Ru2 C19 C24 120.1(10)
Ru1 Ru2 C19 C24 8.5(10)
C18 C19 C20 C21 0.3(9)
C24 C19 C20 C21 177.1(8)
Ru2 C19 C20 C21 -60.0(6)
C18 C19 C20 C25 -174.7(8)
C24 C19 C20 C25 2.2(13)
Ru2 C19 C20 C25 125.0(8)
C18 C19 C20 Ru2 60.3(6)
C24 C19 C20 Ru2 -122.8(8)
N1 Ru2 C20 C19 -138.6(9)
C7 Ru2 C20 C19 99.4(5)
C21 Ru2 C20 C19 -117.9(7)
C22 Ru2 C20 C19 -78.3(5)
C18 Ru2 C20 C19 -36.7(5)
Ru1 Ru2 C20 C19 116.9(4)
N1 Ru2 C20 C21 -20.7(12)
C7 Ru2 C20 C21 -142.7(5)
C22 Ru2 C20 C21 39.7(5)
C18 Ru2 C20 C21 81.2(5)
C19 Ru2 C20 C21 117.9(7)
Ru1 Ru2 C20 C21 -125.1(5)
N1 Ru2 C20 C25 100.9(12)
C7 Ru2 C20 C25 -21.1(10)
C21 Ru2 C20 C25 121.6(11)
C22 Ru2 C20 C25 161.3(10)
C18 Ru2 C20 C25 -157.2(10)
C19 Ru2 C20 C25 -120.5(11)
Ru1 Ru2 C20 C25 -3.5(11)
C19 C20 C21 C22 -1.8(9)
C25 C20 C21 C22 173.0(8)
Ru2 C20 C21 C22 -63.9(5)
C19 C20 C21 C26 -175.7(8)
C25 C20 C21 C26 -0.9(14)
Ru2 C20 C21 C26 122.2(9)
C19 C20 C21 Ru2 62.1(6)
C25 C20 C21 Ru2 -123.1(8)
N1 Ru2 C21 C22 -72.7(5)
C7 Ru2 C21 C22 160.3(5)
C18 Ru2 C21 C22 36.2(5)
C20 Ru2 C21 C22 114.4(7)
C19 Ru2 C21 C22 78.2(5)
Ru1 Ru2 C21 C22 -135.3(4)
N1 Ru2 C21 C20 172.9(4)
C7 Ru2 C21 C20 45.9(6)
C22 Ru2 C21 C20 -114.4(7)
C18 Ru2 C21 C20 -78.1(5)
C19 Ru2 C21 C20 -36.1(4)
Ru1 Ru2 C21 C20 110.3(5)
N1 Ru2 C21 C26 49.8(12)
C7 Ru2 C21 C26 -77.3(11)
C22 Ru2 C21 C26 122.4(13)
C18 Ru2 C21 C26 158.7(12)
C20 Ru2 C21 C26 -123.2(13)
C19 Ru2 C21 C26 -159.3(12)
Ru1 Ru2 C21 C26 -12.8(14)
C19 C18 C22 C21 -2.6(9)
C23 C18 C22 C21 -177.9(8)
Ru2 C18 C22 C21 60.7(5)
C19 C18 C22 C27 178.1(8)
C23 C18 C22 C27 2.8(13)
Ru2 C18 C22 C27 -118.6(8)
C19 C18 C22 Ru2 -63.2(6)
C23 C18 C22 Ru2 121.4(8)
C20 C21 C22 C18 2.7(9)
C26 C21 C22 C18 176.6(8)
Ru2 C21 C22 C18 -61.9(5)
C20 C21 C22 C27 -178.0(8)
C26 C21 C22 C27 -4.1(14)
Ru2 C21 C22 C27 117.4(8)
C20 C21 C22 Ru2 64.6(5)
C26 C21 C22 Ru2 -121.5(9)
N1 Ru2 C22 C18 -116.4(5)
C7 Ru2 C22 C18 72.7(10)
C21 Ru2 C22 C18 118.0(7)
C20 Ru2 C22 C18 78.6(5)
C19 Ru2 C22 C18 37.4(5)
Ru1 Ru2 C22 C18 -123.5(5)
N1 Ru2 C22 C21 125.6(5)
C7 Ru2 C22 C21 -45.4(10)
C18 Ru2 C22 C21 -118.0(7)
C20 Ru2 C22 C21 -39.5(5)
C19 Ru2 C22 C21 -80.7(5)
Ru1 Ru2 C22 C21 118.5(6)
N1 Ru2 C22 C27 5.9(9)
C7 Ru2 C22 C27 -165.1(8)
C21 Ru2 C22 C27 -119.8(11)
C18 Ru2 C22 C27 122.2(11)
C20 Ru2 C22 C27 -159.2(10)
C19 Ru2 C22 C27 159.6(10)
Ru1 Ru2 C22 C27 -1.3(12)
